data_2219430
loop_
_publ_author_name
'An, Li-Tao'
'Zhou, Jian'
'Zhou, Jian-Feng'
'Xia, Min'

_publ_section_title
;
 Diaquabis(3,7-dichloroquinoline-8-carboxylato)zinc(II) monohydrate
;
_journal_coeditor_code SG2255
_journal_issue 9
_journal_name_full 'Acta Crystallographica Section E'
_journal_page_first m1170
_journal_paper_doi 10.1107/S1600536808025671
_journal_volume 64
_journal_year 2008
_chemical_formula_iupac '[Zn (C10 H4 Cl2 N O2)2 (H2 O)2] , H2 O'
_chemical_formula_moiety 'C20 H12 Cl4 N2 O6 Zn , H2 O'
_chemical_formula_sum 'C20 H14 Cl4 N2 O7 Zn'
_chemical_formula_weight 601.50
_chemical_name_systematic
;
Diaquabis(3,7-dichloroquinoline-8-carboxylato)zinc(II) monohydrate
;
_space_group_IT_number 2
_symmetry_cell_setting triclinic
_symmetry_space_group_name_Hall '-P 1'
_symmetry_space_group_name_H-M 'P -1'
_atom_sites_solution_hydrogens geom
_atom_sites_solution_primary direct
_atom_sites_solution_secondary difmap
_audit_creation_method SHELXL97
_cell_angle_alpha 87.5720(10)
_cell_angle_beta 82.8930(10)
_cell_angle_gamma 82.2550(10)
_cell_formula_units_Z 2
_cell_length_a 6.8678(3)
_cell_length_b 12.6996(5)
_cell_length_c 12.9317(5)
_cell_measurement_reflns_used 1973
_cell_measurement_temperature 296(2)
_cell_measurement_theta_max 26.00
_cell_measurement_theta_min 1.59
_cell_volume 1108.63(8)
_computing_cell_refinement 'CrystalClear (Rigaku/MSC, 2001)'
_computing_data_collection 'CrystalClear (Rigaku/MSC, 2001)'
_computing_data_reduction 'CrystalStructure (Rigaku/MSC, 2004)'
_computing_molecular_graphics 'ORTEPII (Johnson, 1976)'
_computing_publication_material 'SHELXL97 (Sheldrick, 2008)'
_computing_structure_refinement 'SHELXL97 (Sheldrick, 2008)'
_computing_structure_solution 'SHELXS97 (Sheldrick, 2008)'
_diffrn_ambient_temperature 296(2)
_diffrn_detector_area_resol_mean 7.31
_diffrn_measured_fraction_theta_full 0.987
_diffrn_measured_fraction_theta_max 0.987
_diffrn_measurement_device_type 'Rigaku Mercury'
_diffrn_measurement_method \w
_diffrn_radiation_monochromator graphite
_diffrn_radiation_source 'fine-focus sealed tube'
_diffrn_radiation_type MoK\a
_diffrn_radiation_wavelength 0.71073
_diffrn_reflns_av_R_equivalents 0.0800
_diffrn_reflns_av_sigmaI/netI 0.0804
_diffrn_reflns_limit_h_max 8
_diffrn_reflns_limit_h_min -8
_diffrn_reflns_limit_k_max 15
_diffrn_reflns_limit_k_min -15
_diffrn_reflns_limit_l_max 14
_diffrn_reflns_limit_l_min -15
_diffrn_reflns_number 14022
_diffrn_reflns_theta_full 26.00
_diffrn_reflns_theta_max 26.00
_diffrn_reflns_theta_min 1.59
_exptl_absorpt_coefficient_mu 1.638
_exptl_absorpt_correction_T_max 0.7913
_exptl_absorpt_correction_T_min 0.7249
_exptl_absorpt_correction_type multi-scan
_exptl_absorpt_process_details '(CrystalClear; Rigaku/MSC, 2001)'
_exptl_crystal_colour colourless
_exptl_crystal_density_diffrn 1.802
_exptl_crystal_density_method 'not measured'
_exptl_crystal_description column
_exptl_crystal_F_000 604
_exptl_crystal_size_max 0.21
_exptl_crystal_size_mid 0.17
_exptl_crystal_size_min 0.15
_refine_diff_density_max 1.196
_refine_diff_density_min -0.797
_refine_ls_extinction_method none
_refine_ls_goodness_of_fit_ref 0.967
_refine_ls_hydrogen_treatment constr
_refine_ls_matrix_type full
_refine_ls_number_parameters 307
_refine_ls_number_reflns 4308
_refine_ls_number_restraints 0
_refine_ls_restrained_S_all 0.967
_refine_ls_R_factor_all 0.0646
_refine_ls_R_factor_gt 0.0409
_refine_ls_shift/su_max 0.001
_refine_ls_shift/su_mean 0.000
_refine_ls_structure_factor_coef Fsqd
_refine_ls_weighting_details 'calc w = 1/[\s^2^(Fo^2^)+(0.0408P)^2^] where P=(Fo^2^+2Fc^2^)/3'
_refine_ls_weighting_scheme calc
_refine_ls_wR_factor_gt 0.0835
_refine_ls_wR_factor_ref 0.0943
_reflns_number_gt 3099
_reflns_number_total 4308
_reflns_threshold_expression I>2\s(I)
_cod_data_source_file sg2255.cif
_cod_data_source_block I
_cod_database_code 2219430
_cod_database_fobs_code 2219430

loop_
_symmetry_equiv_pos_as_xyz
'x, y, z'
'-x, -y, -z'

loop_
_atom_site_type_symbol
_atom_site_label
_atom_site_fract_x
_atom_site_fract_y
_atom_site_fract_z
_atom_site_U_iso_or_equiv
_atom_site_adp_type
_atom_site_calc_flag
_atom_site_refinement_flags
_atom_site_occupancy
C C1 0.2965(5) 0.6256(3) 0.2794(3) 0.0197(8) Uani d . 1
H H1 0.3070 0.6713 0.2215 0.024 Uiso calc R 1
C C2 0.3295(5) 0.5161(3) 0.2636(3) 0.0194(8) Uani d . 1
C C3 0.3176(5) 0.4475(3) 0.3464(3) 0.0209(8) Uani d . 1
H H3 0.3380 0.3746 0.3366 0.025 Uiso calc R 1
C C4 0.2565(5) 0.4215(3) 0.5377(3) 0.0210(8) Uani d . 1
H H4 0.2778 0.3480 0.5315 0.025 Uiso calc R 1
C C5 0.2088(5) 0.4641(3) 0.6336(3) 0.0241(9) Uani d . 1
H H5 0.1921 0.4201 0.6925 0.029 Uiso calc R 1
C C6 0.1848(5) 0.5751(3) 0.6434(3) 0.0186(8) Uani d . 1
C C7 0.2042(5) 0.6439(3) 0.5590(3) 0.0176(8) Uani d . 1
C C8 0.2434(5) 0.5998(3) 0.4583(3) 0.0173(8) Uani d . 1
C C9 0.2741(5) 0.4879(3) 0.4474(3) 0.0188(8) Uani d . 1
C C10 0.2017(6) 0.7613(3) 0.5715(3) 0.0220(8) Uani d . 1
C C11 -0.2472(5) 1.1168(3) 0.1346(3) 0.0194(8) Uani d . 1
H H11 -0.2486 1.1675 0.1846 0.023 Uiso calc R 1
C C12 -0.2620(5) 1.1520(3) 0.0307(3) 0.0182(8) Uani d . 1
C C13 -0.2648(5) 1.0809(3) -0.0443(3) 0.0179(8) Uani d . 1
H H13 -0.2756 1.1034 -0.1129 0.022 Uiso calc R 1
C C14 -0.2534(5) 0.8915(3) -0.0880(3) 0.0221(8) Uani d . 1
H H14 -0.2643 0.9098 -0.1577 0.027 Uiso calc R 1
C C15 -0.2399(5) 0.7872(3) -0.0559(3) 0.0213(8) Uani d . 1
H H15 -0.2427 0.7346 -0.1034 0.026 Uiso calc R 1
C C16 -0.2218(5) 0.7597(3) 0.0488(3) 0.0196(8) Uani d . 1
C C17 -0.2162(5) 0.8341(3) 0.1213(3) 0.0167(8) Uani d . 1
C C18 -0.2329(5) 0.9426(3) 0.0898(3) 0.0170(8) Uani d . 1
C C19 -0.2509(5) 0.9721(3) -0.0157(3) 0.0172(8) Uani d . 1
C C20 -0.1707(5) 0.8066(3) 0.2315(3) 0.0179(8) Uani d . 1
Cl Cl1 0.37704(15) 0.47230(7) 0.13739(7) 0.0300(2) Uani d . 1
Cl Cl2 0.12831(15) 0.62268(8) 0.76860(7) 0.0300(2) Uani d . 1
Cl Cl3 -0.28261(14) 1.28675(7) 0.00156(7) 0.0247(2) Uani d . 1
Cl Cl4 -0.19519(15) 0.62565(7) 0.08517(8) 0.0295(2) Uani d . 1
N N1 0.2514(4) 0.6674(2) 0.3722(2) 0.0185(7) Uani d . 1
N N2 -0.2316(4) 1.0165(2) 0.1644(2) 0.0190(7) Uani d . 1
O O1 0.0705(4) 0.82485(19) 0.52664(19) 0.0294(7) Uani d . 1
O O2 0.3222(4) 0.7909(2) 0.6231(2) 0.0325(7) Uani d . 1
O O3 0.0098(3) 0.80624(19) 0.24133(19) 0.0222(6) Uani d . 1
O O4 -0.3021(4) 0.78885(19) 0.3020(2) 0.0289(6) Uani d . 1
O O5 -0.0852(4) 0.9774(2) 0.3738(2) 0.0336(7) Uani d . 1
H H5A -0.0800 1.0295 0.4126 0.040 Uiso d R 1
H H5B -0.1398 0.9842 0.3175 0.040 Uiso d R 1
O O6 0.3458(4) 0.9015(2) 0.3214(2) 0.0350(7) Uani d . 1
H H6A 0.4589 0.8647 0.3195 0.042 Uiso d R 1
H H6B 0.3090 0.9657 0.3391 0.042 Uiso d R 1
O O7 0.3413(5) 0.1059(3) 0.3655(3) 0.0858(14) Uani d . 1
H H7B 0.4519 0.1189 0.3815 0.103 Uiso d R 1
H H7C 0.2491 0.1273 0.4129 0.103 Uiso d R 1
Zn Zn1 0.10699(6) 0.83389(3) 0.37255(3) 0.01835(13) Uani d . 1

loop_
_atom_site_aniso_label
_atom_site_aniso_U_11
_atom_site_aniso_U_22
_atom_site_aniso_U_33
_atom_site_aniso_U_12
_atom_site_aniso_U_13
_atom_site_aniso_U_23
C1 0.020(2) 0.0198(19) 0.019(2) 0.0004(15) -0.0046(16) -0.0023(16)
C2 0.0166(19) 0.022(2) 0.020(2) -0.0014(15) -0.0030(15) -0.0076(15)
C3 0.020(2) 0.0158(19) 0.027(2) -0.0019(15) -0.0032(16) -0.0063(16)
C4 0.019(2) 0.0162(18) 0.029(2) -0.0035(15) -0.0068(17) -0.0012(16)
C5 0.024(2) 0.023(2) 0.026(2) -0.0050(16) -0.0072(17) 0.0055(17)
C6 0.0165(19) 0.026(2) 0.0133(19) -0.0017(15) -0.0024(15) -0.0039(15)
C7 0.0130(18) 0.0215(19) 0.019(2) 0.0014(15) -0.0071(15) -0.0027(15)
C8 0.0145(18) 0.0200(19) 0.017(2) -0.0006(15) -0.0037(15) -0.0004(15)
C9 0.0177(19) 0.0184(19) 0.019(2) 0.0008(15) -0.0025(15) -0.0004(15)
C10 0.032(2) 0.0191(19) 0.0123(19) 0.0004(17) 0.0038(17) -0.0019(15)
C11 0.020(2) 0.0167(19) 0.021(2) 0.0004(15) -0.0006(16) -0.0068(15)
C12 0.0152(18) 0.0160(18) 0.022(2) 0.0006(15) 0.0008(15) 0.0017(15)
C13 0.0128(18) 0.0232(19) 0.018(2) -0.0009(15) -0.0041(15) 0.0017(16)
C14 0.023(2) 0.029(2) 0.014(2) -0.0046(17) 0.0010(16) 0.0006(16)
C15 0.0192(19) 0.022(2) 0.023(2) -0.0018(16) -0.0013(16) -0.0082(16)
C16 0.0161(19) 0.0153(18) 0.028(2) -0.0011(15) -0.0049(16) 0.0000(16)
C17 0.0068(17) 0.0229(19) 0.021(2) -0.0022(14) -0.0032(14) 0.0007(15)
C18 0.0106(17) 0.0219(19) 0.0188(19) -0.0006(14) -0.0037(15) -0.0023(15)
C19 0.0087(17) 0.0237(19) 0.019(2) -0.0008(15) -0.0023(14) -0.0016(15)
C20 0.022(2) 0.0102(17) 0.021(2) 0.0001(15) -0.0038(16) -0.0012(15)
Cl1 0.0431(6) 0.0251(5) 0.0207(5) -0.0030(4) 0.0021(4) -0.0090(4)
Cl2 0.0445(6) 0.0278(5) 0.0170(5) -0.0053(4) -0.0006(4) -0.0009(4)
Cl3 0.0300(5) 0.0170(5) 0.0251(5) 0.0009(4) -0.0006(4) 0.0019(4)
Cl4 0.0426(6) 0.0176(5) 0.0297(6) -0.0056(4) -0.0077(5) -0.0008(4)
N1 0.0214(16) 0.0166(15) 0.0173(17) 0.0003(13) -0.0044(13) -0.0005(13)
N2 0.0186(16) 0.0175(16) 0.0202(17) -0.0007(13) -0.0011(13) -0.0023(13)
O1 0.0448(18) 0.0228(14) 0.0167(14) 0.0110(13) -0.0039(13) -0.0015(11)
O2 0.0441(18) 0.0280(15) 0.0284(16) -0.0120(13) -0.0078(14) -0.0041(12)
O3 0.0171(14) 0.0299(14) 0.0196(14) 0.0019(11) -0.0063(11) -0.0047(11)
O4 0.0284(15) 0.0272(15) 0.0289(16) -0.0032(12) 0.0019(13) 0.0085(12)
O5 0.0471(18) 0.0223(14) 0.0319(17) 0.0073(13) -0.0161(14) -0.0108(12)
O6 0.0202(15) 0.0234(15) 0.060(2) -0.0003(12) -0.0006(14) -0.0041(13)
O7 0.050(2) 0.075(3) 0.132(4) -0.030(2) 0.031(2) -0.055(3)
Zn1 0.0206(2) 0.0172(2) 0.0168(2) -0.00023(17) -0.00297(17) -0.00061(17)

loop_
_atom_type_symbol
_atom_type_description
_atom_type_scat_dispersion_real
_atom_type_scat_dispersion_imag
_atom_type_scat_source
C C 0.0033 0.0016 'International Tables Vol C Tables 4.2.6.8 and 6.1.1.4'
H H 0.0000 0.0000 'International Tables Vol C Tables 4.2.6.8 and 6.1.1.4'
N N 0.0061 0.0033 'International Tables Vol C Tables 4.2.6.8 and 6.1.1.4'
O O 0.0106 0.0060 'International Tables Vol C Tables 4.2.6.8 and 6.1.1.4'
Cl Cl 0.1484 0.1585 'International Tables Vol C Tables 4.2.6.8 and 6.1.1.4'
Zn Zn 0.2839 1.4301 'International Tables Vol C Tables 4.2.6.8 and 6.1.1.4'

loop_
_geom_angle_atom_site_label_1
_geom_angle_atom_site_label_2
_geom_angle_atom_site_label_3
_geom_angle
N1 C1 C2 123.4(3)
N1 C1 H1 118.3
C2 C1 H1 118.3
C3 C2 C1 119.8(3)
C3 C2 Cl1 121.7(3)
C1 C2 Cl1 118.5(3)
C2 C3 C9 119.2(3)
C2 C3 H3 120.4
C9 C3 H3 120.4
C5 C4 C9 120.5(3)
C5 C4 H4 119.7
C9 C4 H4 119.7
C4 C5 C6 119.7(3)
C4 C5 H5 120.1
C6 C5 H5 120.1
C7 C6 C5 122.6(3)
C7 C6 Cl2 120.7(3)
C5 C6 Cl2 116.7(3)
C6 C7 C8 117.8(3)
C6 C7 C10 121.9(3)
C8 C7 C10 120.1(3)
N1 C8 C9 121.0(3)
N1 C8 C7 118.9(3)
C9 C8 C7 120.1(3)
C3 C9 C4 122.6(3)
C3 C9 C8 118.3(3)
C4 C9 C8 119.1(3)
O2 C10 O1 124.4(3)
O2 C10 C7 118.4(3)
O1 C10 C7 117.2(3)
N2 C11 C12 123.4(3)
N2 C11 H11 118.3
C12 C11 H11 118.3
C13 C12 C11 120.2(3)
C13 C12 Cl3 120.9(3)
C11 C12 Cl3 118.9(3)
C12 C13 C19 118.4(3)
C12 C13 H13 120.8
C19 C13 H13 120.8
C15 C14 C19 120.3(3)
C15 C14 H14 119.8
C19 C14 H14 119.8
C14 C15 C16 119.8(3)
C14 C15 H15 120.1
C16 C15 H15 120.1
C17 C16 C15 122.2(3)
C17 C16 Cl4 119.5(3)
C15 C16 Cl4 118.2(3)
C16 C17 C18 118.8(3)
C16 C17 C20 123.6(3)
C18 C17 C20 117.3(3)
N2 C18 C17 118.0(3)
N2 C18 C19 122.2(3)
C17 C18 C19 119.9(3)
C13 C19 C18 118.2(3)
C13 C19 C14 122.8(3)
C18 C19 C14 119.0(3)
O4 C20 O3 125.9(3)
O4 C20 C17 121.5(3)
O3 C20 C17 112.6(3)
C1 N1 C8 118.3(3)
C1 N1 Zn1 115.1(2)
C8 N1 Zn1 123.8(2)
C11 N2 C18 117.6(3)
C10 O1 Zn1 117.0(2)
C20 O3 Zn1 123.7(2)
Zn1 O5 H5A 124.5
Zn1 O5 H5B 109.3
H5A O5 H5B 123.2
Zn1 O6 H6A 119.1
Zn1 O6 H6B 101.5
H6A O6 H6B 129.9
H7B O7 H7C 110.1
O3 Zn1 O1 147.92(11)
O3 Zn1 O6 101.43(11)
O1 Zn1 O6 110.65(12)
O3 Zn1 O5 86.43(10)
O1 Zn1 O5 90.82(10)
O6 Zn1 O5 94.10(11)
O3 Zn1 N1 87.67(10)
O1 Zn1 N1 88.61(10)
O6 Zn1 N1 97.37(11)
O5 Zn1 N1 167.94(11)

loop_
_geom_bond_atom_site_label_1
_geom_bond_atom_site_label_2
_geom_bond_distance
C1 N1 1.316(4)
C1 C2 1.399(5)
C1 H1 0.9300
C2 C3 1.352(5)
C2 Cl1 1.725(4)
C3 C9 1.407(5)
C3 H3 0.9300
C4 C5 1.359(5)
C4 C9 1.414(5)
C4 H4 0.9300
C5 C6 1.406(5)
C5 H5 0.9300
C6 C7 1.374(5)
C6 Cl2 1.732(4)
C7 C8 1.421(5)
C7 C10 1.504(5)
C8 N1 1.377(4)
C8 C9 1.419(5)
C10 O2 1.231(4)
C10 O1 1.301(4)
C11 N2 1.310(4)
C11 C12 1.410(5)
C11 H11 0.9300
C12 C13 1.356(5)
C12 Cl3 1.727(3)
C13 C19 1.409(5)
C13 H13 0.9300
C14 C15 1.365(5)
C14 C19 1.419(5)
C14 H14 0.9300
C15 C16 1.400(5)
C15 H15 0.9300
C16 C17 1.366(5)
C16 Cl4 1.739(3)
C17 C18 1.414(5)
C17 C20 1.514(5)
C18 N2 1.376(4)
C18 C19 1.415(5)
C20 O4 1.237(4)
C20 O3 1.261(4)
N1 Zn1 2.211(3)
O1 Zn1 1.978(2)
O3 Zn1 1.960(2)
O5 Zn1 2.101(2)
O5 H5A 0.85
O5 H5B 0.86
O6 Zn1 1.982(2)
O6 H6A 0.85
O6 H6B 0.85
O7 H7B 0.85
O7 H7C 0.85

loop_
_geom_hbond_atom_site_label_D
_geom_hbond_atom_site_label_H
_geom_hbond_atom_site_label_A
_geom_hbond_site_symmetry_A
_geom_hbond_distance_DH
_geom_hbond_distance_HA
_geom_hbond_distance_DA
_geom_hbond_angle_DHA
_geom_hbond_publ_flag
O5 H5A O1 2_576 0.85 2.05 2.889(4) 166.4 yes
O5 H5B N2 . 0.86 2.16 3.002(4) 169.3 yes
O6 H6A O4 1_655 0.85 1.78 2.628(4) 174.4 yes
O6 H6B O7 1_565 0.85 1.87 2.677(4) 156.2 yes
O7 H7B O2 2_666 0.85 2.04 2.827(4) 153.2 yes
O7 H7C O1 2_566 0.85 2.25 3.029(4) 152.8 yes
